data_1514558
loop_
_publ_author_name
'Saouma, Caroline T.'
'Lu, Connie C.'
'Day, Michael W.'
'Peters, Jonas C.'

_publ_section_title
;
 CO2 reduction by Fe(i): solvent control of C--O cleavage versus C--C
 coupling
;
_journal_issue 10
_journal_name_full 'Chemical Science'
_journal_page_first 4042
_journal_paper_doi 10.1039/c3sc51262b
_journal_volume 4
_journal_year 2013
_chemical_formula_sum 'C91 H82 B2 Fe2 O3 P6'
_chemical_formula_weight 1542.71
_chemical_name_systematic
; 
 ? 
;
_space_group_IT_number 2
_symmetry_cell_setting triclinic
_symmetry_space_group_name_Hall '-P 1'
_symmetry_space_group_name_H-M 'P -1'
_atom_sites_solution_hydrogens geom
_atom_sites_solution_primary direct
_atom_sites_solution_secondary difmap
_audit_creation_method SHELXL-97
_cell_angle_alpha 96.6650(10)
_cell_angle_beta 106.7190(10)
_cell_angle_gamma 103.4890(10)
_cell_formula_units_Z 2
_cell_length_a 13.7605(4)
_cell_length_b 16.3419(4)
_cell_length_c 22.5111(6)
_cell_measurement_reflns_used 7260
_cell_measurement_temperature 100(2)
_cell_measurement_theta_max 57.55
_cell_measurement_theta_min 2.84
_cell_volume 4622.3(2)
_computing_structure_refinement 'SHELXL-97 (Sheldrick, 2008)'
_computing_structure_solution 'SHELXS-97 (Sheldrick, 2008)'
_diffrn_ambient_temperature 100(2)
_diffrn_detector_area_resol_mean 8.3
_diffrn_measured_fraction_theta_full 0.938
_diffrn_measured_fraction_theta_max 0.938
_diffrn_measurement_device_type 'Bruker Smart APEX CCD'
_diffrn_measurement_method 'omega and phi scans'
_diffrn_radiation_monochromator graphite
_diffrn_radiation_source 'fine-focus sealed tube'
_diffrn_radiation_type CuK\a
_diffrn_radiation_wavelength 1.54178
_diffrn_reflns_av_R_equivalents 0.1049
_diffrn_reflns_av_sigmaI/netI 0.1198
_diffrn_reflns_limit_h_max 13
_diffrn_reflns_limit_h_min -13
_diffrn_reflns_limit_k_max 16
_diffrn_reflns_limit_k_min -16
_diffrn_reflns_limit_l_max 19
_diffrn_reflns_limit_l_min -21
_diffrn_reflns_number 28804
_diffrn_reflns_theta_full 50.44
_diffrn_reflns_theta_max 50.44
_diffrn_reflns_theta_min 2.09
_diffrn_standards_decay_% 0
_diffrn_standards_interval_count 0
_diffrn_standards_interval_time 0
_diffrn_standards_number 0
_exptl_absorpt_coefficient_mu 3.945
_exptl_absorpt_correction_T_max 0.8908
_exptl_absorpt_correction_T_min 0.2641
_exptl_absorpt_correction_type multi-scan
_exptl_crystal_colour green
_exptl_crystal_density_diffrn 1.320
_exptl_crystal_density_method 'not measured'
_exptl_crystal_description plate
_exptl_crystal_F_000 1928
_exptl_crystal_size_max 0.46
_exptl_crystal_size_mid 0.17
_exptl_crystal_size_min 0.03
_platon_squeeze_details
; The unit cell contains 8 THF molecules which have been treated as a 
 diffuse contribution to the overall scattering without specific atom 
 positions by SQUEEZE/PLATON.
;
_refine_diff_density_max 0.972
_refine_diff_density_min -0.410
_refine_diff_density_rms 0.062
_refine_ls_extinction_method none
_refine_ls_goodness_of_fit_ref 0.865
_refine_ls_hydrogen_treatment constr
_refine_ls_matrix_type full
_refine_ls_number_parameters 992
_refine_ls_number_reflns 9102
_refine_ls_number_restraints 3040
_refine_ls_restrained_S_all 0.797
_refine_ls_R_factor_all 0.0787
_refine_ls_R_factor_gt 0.0540
_refine_ls_shift/su_max 0.001
_refine_ls_shift/su_mean 0.000
_refine_ls_structure_factor_coef Fsqd
_refine_ls_weighting_details 'calc w=1/[\s^2^(Fo^2^)+(0.0565P)^2^+0.0000P] where P=(Fo^2^+2Fc^2^)/3'
_refine_ls_weighting_scheme calc
_refine_ls_wR_factor_gt 0.1166
_refine_ls_wR_factor_ref 0.1222
_reflns_number_gt 5692
_reflns_number_total 9102
_reflns_threshold_expression >2sigma(I)
_cod_data_source_file c3sc51262b.txt
_cod_data_source_block complex15
_cod_depositor_comments
;
The following automatic conversions were performed:

'_symmetry_cell_setting' value 'Triclinic' changed to 'triclinic'
according to
/usr/data/users/saulius/automatic-downloads/retrospective/RSC/lib/dictionaries/cif_core.dic
dictionary named 'cif_core.dic' version 2.4.2 from 2011-04-26.

Automatic conversion script
Id: cif_fix_values 2281 2013-09-26 08:29:07Z andrius 

The following automatic conversions were performed:

'_refine_ls_hydrogen_treatment' value 'const' was replaced with the
value 'constr' as specified in the replacement file
'src/cod-tools/trunk/data/replacement-values/replacement_values.lst'.

Automatic conversion script
Id: cif_fix_values 5376 2017-05-30 11:51:03Z andrius 
;
_cod_original_sg_symbol_H-M P-1
_cod_database_code 1514558

loop_
_symmetry_equiv_pos_as_xyz
'x, y, z'
'-x, -y, -z'

loop_
_atom_site_label
_atom_site_type_symbol
_atom_site_fract_x
_atom_site_fract_y
_atom_site_fract_z
_atom_site_U_iso_or_equiv
_atom_site_adp_type
_atom_site_occupancy
_atom_site_symmetry_multiplicity
_atom_site_calc_flag
_atom_site_refinement_flags
_atom_site_disorder_assembly
_atom_site_disorder_group
Fe1 Fe 0.39798(6) -0.07323(5) 0.21133(4) 0.0296(2) Uani 1 1 d U A .
O1 O 0.3196(3) -0.0358(2) 0.13561(15) 0.0369(9) Uani 1 1 d U . .
O2 O 0.3607(3) 0.0364(2) 0.23135(16) 0.0394(9) Uani 1 1 d U . .
Fe2 Fe 0.23524(6) 0.17116(5) 0.19689(4) 0.0339(2) Uani 1 1 d U . .
O3 O 0.2694(3) 0.0850(2) 0.14853(15) 0.0392(9) Uani 1 1 d U . .
C46 C 0.3139(4) 0.0296(4) 0.1709(3) 0.0341(13) Uani 1 1 d U . .
B1 B 0.5831(5) -0.1873(4) 0.2752(3) 0.0363(15) Uani 1 1 d DU . .
C1 C 0.675(2) -0.235(2) 0.2991(8) 0.044(4) Uani 0.45(2) 1 d PDU A 1
C2 C 0.7151(15) -0.2750(14) 0.2577(9) 0.059(5) Uani 0.45(2) 1 d PDU A 1
H2 H 0.6842 -0.2782 0.2137 0.070 Uiso 0.45(2) 1 calc PR A 1
C3 C 0.7981(16) -0.3107(14) 0.2777(9) 0.070(5) Uani 0.45(2) 1 d PDU A 1
H3 H 0.8252 -0.3346 0.2477 0.083 Uiso 0.45(2) 1 calc PR A 1
C4 C 0.8410(18) -0.3118(17) 0.3400(9) 0.057(6) Uani 0.45(2) 1 d PDU A 1
H4 H 0.8995 -0.3343 0.3541 0.069 Uiso 0.45(2) 1 calc PR A 1
C5 C 0.7981(18) -0.2799(19) 0.3816(10) 0.069(6) Uani 0.45(2) 1 d PDU A 1
H5 H 0.8237 -0.2837 0.4249 0.083 Uiso 0.45(2) 1 calc PR A 1
C6 C 0.7172(16) -0.2416(16) 0.3616(9) 0.060(5) Uani 0.45(2) 1 d PDU A 1
H6 H 0.6896 -0.2192 0.3920 0.072 Uiso 0.45(2) 1 calc PR A 1
C1A C 0.6716(17) -0.2334(16) 0.3075(7) 0.038(3) Uani 0.55(2) 1 d PDU A 2
C2A C 0.6896(12) -0.3016(10) 0.2743(9) 0.061(5) Uani 0.55(2) 1 d PDU A 2
H2A H 0.6462 -0.3250 0.2317 0.073 Uiso 0.55(2) 1 calc PR A 2
C3A C 0.7704(12) -0.3368(10) 0.3024(10) 0.074(5) Uani 0.55(2) 1 d PDU A 2
H3A H 0.7805 -0.3842 0.2786 0.088 Uiso 0.55(2) 1 calc PR A 2
C4A C 0.8347(15) -0.3048(14) 0.3625(9) 0.062(5) Uani 0.55(2) 1 d PDU A 2
H4A H 0.8886 -0.3300 0.3814 0.075 Uiso 0.55(2) 1 calc PR A 2
C5A C 0.8206(13) -0.2361(14) 0.3954(7) 0.056(4) Uani 0.55(2) 1 d PDU A 2
H5A H 0.8654 -0.2126 0.4378 0.067 Uiso 0.55(2) 1 calc PR A 2
C6A C 0.7416(12) -0.1998(13) 0.3679(7) 0.052(4) Uani 0.55(2) 1 d PDU A 2
H6A H 0.7354 -0.1501 0.3913 0.063 Uiso 0.55(2) 1 calc PR A 2
C7 C 0.5139(4) -0.1770(3) 0.3242(2) 0.0388(14) Uani 1 1 d DU A .
H7A H 0.5622 -0.1619 0.3685 0.047 Uiso 1 1 calc R . .
H7B H 0.4614 -0.2326 0.3190 0.047 Uiso 1 1 calc R . .
P1 P 0.44623(11) -0.09537(9) 0.30920(6) 0.0343(4) Uani 1 1 d DU . .
C10 C 0.5273(4) -0.0016(3) 0.3697(2) 0.0356(13) Uani 1 1 d DU A .
C11 C 0.5617(4) -0.0085(3) 0.4341(2) 0.0433(15) Uani 1 1 d DU . .
H11 H 0.5427 -0.0627 0.4455 0.052 Uiso 1 1 calc R A .
C12 C 0.6220(4) 0.0624(4) 0.4800(3) 0.0509(16) Uani 1 1 d DU A .
H12 H 0.6450 0.0561 0.5228 0.061 Uiso 1 1 calc R . .
C13 C 0.6504(4) 0.1425(4) 0.4659(3) 0.0553(17) Uani 1 1 d DU . .
H13 H 0.6921 0.1909 0.4984 0.066 Uiso 1 1 calc R A .
C14 C 0.6170(4) 0.1511(3) 0.4032(2) 0.0453(15) Uani 1 1 d DU A .
H14 H 0.6351 0.2057 0.3922 0.054 Uiso 1 1 calc R . .
C15 C 0.5568(4) 0.0790(3) 0.3567(2) 0.0386(14) Uani 1 1 d DU . .
H15 H 0.5349 0.0857 0.3139 0.046 Uiso 1 1 calc R A .
C16 C 0.3295(4) -0.1220(3) 0.3348(2) 0.0322(13) Uani 1 1 d DU A .
C17 C 0.2946(4) -0.1998(3) 0.3527(2) 0.0397(14) Uani 1 1 d DU . .
H17 H 0.3335 -0.2409 0.3540 0.048 Uiso 1 1 calc R A .
C18 C 0.2023(4) -0.2164(4) 0.3688(2) 0.0458(15) Uani 1 1 d DU A .
H18 H 0.1780 -0.2697 0.3803 0.055 Uiso 1 1 calc R . .
C19 C 0.1462(4) -0.1572(4) 0.3683(3) 0.0491(16) Uani 1 1 d DU . .
H19 H 0.0839 -0.1693 0.3798 0.059 Uiso 1 1 calc R A .
C20 C 0.1802(4) -0.0799(4) 0.3511(3) 0.0489(16) Uani 1 1 d DU A .
H20 H 0.1419 -0.0385 0.3512 0.059 Uiso 1 1 calc R . .
C21 C 0.2710(4) -0.0629(3) 0.3334(2) 0.0420(14) Uani 1 1 d DU . .
H21 H 0.2932 -0.0104 0.3202 0.050 Uiso 1 1 calc R A .
C8 C 0.4992(3) -0.2450(3) 0.2078(2) 0.0375(13) Uani 1 1 d DU A .
H8A H 0.4760 -0.3049 0.2133 0.045 Uiso 1 1 calc R . .
H8B H 0.5365 -0.2454 0.1762 0.045 Uiso 1 1 calc R . .
P2 P 0.38197(10) -0.20859(9) 0.17626(6) 0.0334(4) Uani 1 1 d DU . .
C22 C 0.2745(4) -0.2766(3) 0.1967(2) 0.0346(13) Uani 1 1 d DU A .
C23 C 0.1868(4) -0.2461(3) 0.1949(2) 0.0409(14) Uani 1 1 d DU . .
H23 H 0.1847 -0.1922 0.1834 0.049 Uiso 1 1 calc R A .
C24 C 0.1026(4) -0.2943(4) 0.2098(2) 0.0443(15) Uani 1 1 d DU A .
H24 H 0.0444 -0.2723 0.2095 0.053 Uiso 1 1 calc R . .
C25 C 0.1027(4) -0.3728(4) 0.2249(3) 0.0538(17) Uani 1 1 d DU . .
H25 H 0.0441 -0.4058 0.2342 0.065 Uiso 1 1 calc R A .
C26 C 0.1878(5) -0.4037(4) 0.2267(3) 0.0589(18) Uani 1 1 d DU A .
H26 H 0.1882 -0.4581 0.2376 0.071 Uiso 1 1 calc R . .
C27 C 0.2733(4) -0.3560(3) 0.2128(3) 0.0510(16) Uani 1 1 d DU . .
H27 H 0.3317 -0.3782 0.2143 0.061 Uiso 1 1 calc R A .
C28 C 0.3345(4) -0.2469(3) 0.0901(2) 0.0356(13) Uani 1 1 d DU A .
C29 C 0.2498(4) -0.2223(3) 0.0522(2) 0.0380(14) Uani 1 1 d DU . .
H29 H 0.2167 -0.1872 0.0715 0.046 Uiso 1 1 calc R A .
C30 C 0.2138(4) -0.2485(3) -0.0130(2) 0.0437(15) Uani 1 1 d DU A .
H30 H 0.1564 -0.2313 -0.0379 0.052 Uiso 1 1 calc R . .
C31 C 0.2612(4) -0.2997(4) -0.0421(3) 0.0469(16) Uani 1 1 d DU . .
H31 H 0.2367 -0.3173 -0.0868 0.056 Uiso 1 1 calc R A .
C32 C 0.3444(4) -0.3249(4) -0.0056(3) 0.0533(16) Uani 1 1 d DU A .
H32 H 0.3767 -0.3604 -0.0252 0.064 Uiso 1 1 calc R . .
C33 C 0.3803(4) -0.2987(3) 0.0589(2) 0.0400(14) Uani 1 1 d DU . .
H33 H 0.4379 -0.3161 0.0833 0.048 Uiso 1 1 calc R A .
C9 C 0.6424(4) -0.0897(3) 0.2662(2) 0.0353(13) Uani 1 1 d DU A .
H9A H 0.7045 -0.0930 0.2532 0.042 Uiso 1 1 calc R . .
H9B H 0.6683 -0.0497 0.3075 0.042 Uiso 1 1 calc R . .
P3 P 0.55752(10) -0.04688(9) 0.20862(6) 0.0311(4) Uani 1 1 d DU . .
C34 C 0.5664(4) -0.0881(3) 0.1311(2) 0.0296(12) Uani 1 1 d DU A .
C35 C 0.4933(4) -0.0794(3) 0.0763(2) 0.0346(13) Uani 1 1 d DU . .
H35 H 0.4400 -0.0529 0.0796 0.041 Uiso 1 1 calc R A .
C36 C 0.4974(4) -0.1090(3) 0.0169(2) 0.0390(14) Uani 1 1 d DU A .
H36 H 0.4474 -0.1018 -0.0198 0.047 Uiso 1 1 calc R . .
C37 C 0.5724(4) -0.1483(4) 0.0105(2) 0.0468(16) Uani 1 1 d DU . .
H37 H 0.5748 -0.1683 -0.0303 0.056 Uiso 1 1 calc R A .
C38 C 0.6450(4) -0.1586(4) 0.0646(3) 0.0510(16) Uani 1 1 d DU A .
H38 H 0.6962 -0.1872 0.0608 0.061 Uiso 1 1 calc R . .
C39 C 0.6429(4) -0.1270(3) 0.1244(2) 0.0400(14) Uani 1 1 d DU . .
H39 H 0.6947 -0.1323 0.1610 0.048 Uiso 1 1 calc R A .
C40 C 0.6220(4) 0.0663(3) 0.2168(2) 0.0337(13) Uani 1 1 d DU A .
C41 C 0.7198(4) 0.1085(3) 0.2611(2) 0.0381(14) Uani 1 1 d DU . .
H41 H 0.7536 0.0785 0.2906 0.046 Uiso 1 1 calc R A .
C42 C 0.7696(4) 0.1936(4) 0.2636(3) 0.0499(16) Uani 1 1 d DU A .
H42 H 0.8359 0.2213 0.2953 0.060 Uiso 1 1 calc R . .
C43 C 0.7238(5) 0.2382(4) 0.2207(3) 0.0556(17) Uani 1 1 d DU . .
H43 H 0.7590 0.2960 0.2218 0.067 Uiso 1 1 calc R A .
C44 C 0.6266(5) 0.1982(4) 0.1761(3) 0.0510(16) Uani 1 1 d DU A .
H44 H 0.5939 0.2288 0.1466 0.061 Uiso 1 1 calc R . .
C45 C 0.5763(4) 0.1136(3) 0.1740(2) 0.0388(14) Uani 1 1 d DU . .
H45 H 0.5093 0.0868 0.1428 0.047 Uiso 1 1 calc R A .
B2 B 0.1085(5) 0.3284(4) 0.2343(3) 0.0396(16) Uani 1 1 d U . .
C47 C 0.0422(5) 0.3918(3) 0.2525(3) 0.0435(14) Uani 1 1 d U . .
C48 C -0.0448(5) 0.4030(4) 0.2061(3) 0.0548(16) Uani 1 1 d U . .
H48 H -0.0582 0.3782 0.1632 0.066 Uiso 1 1 calc R . .
C49 C -0.1128(5) 0.4489(4) 0.2198(3) 0.0659(19) Uani 1 1 d U . .
H49 H -0.1706 0.4550 0.1870 0.079 Uiso 1 1 calc R . .
C50 C -0.0939(6) 0.4848(4) 0.2817(4) 0.074(2) Uani 1 1 d U . .
H50 H -0.1394 0.5154 0.2922 0.089 Uiso 1 1 calc R . .
C51 C -0.0099(7) 0.4766(5) 0.3282(4) 0.090(3) Uani 1 1 d U . .
H51 H 0.0035 0.5018 0.3711 0.108 Uiso 1 1 calc R . .
C52 C 0.0559(6) 0.4313(4) 0.3128(3) 0.072(2) Uani 1 1 d U . .
H52 H 0.1143 0.4274 0.3461 0.087 Uiso 1 1 calc R . .
C53 C 0.0995(4) 0.3210(3) 0.1586(2) 0.0342(13) Uani 1 1 d DU . .
H53A H 0.1091 0.3795 0.1492 0.041 Uiso 1 1 calc R . .
H53B H 0.0267 0.2870 0.1328 0.041 Uiso 1 1 calc R . .
P4 P 0.19014(11) 0.27405(9) 0.13177(6) 0.0346(4) Uani 1 1 d DU . .
C56 C 0.1314(4) 0.2432(3) 0.0456(2) 0.0365(13) Uani 1 1 d DU . .
C57 C 0.0633(4) 0.2856(3) 0.0122(2) 0.0423(14) Uani 1 1 d DU . .
H57 H 0.0492 0.3325 0.0341 0.051 Uiso 1 1 calc R . .
C58 C 0.0164(4) 0.2602(3) -0.0522(2) 0.0455(15) Uani 1 1 d DU . .
H58 H -0.0303 0.2893 -0.0744 0.055 Uiso 1 1 calc R . .
C59 C 0.0367(4) 0.1925(3) -0.0850(2) 0.0417(15) Uani 1 1 d DU . .
H59 H 0.0036 0.1749 -0.1294 0.050 Uiso 1 1 calc R . .
C60 C 0.1057(4) 0.1507(3) -0.0524(2) 0.0403(14) Uani 1 1 d DU . .
H60 H 0.1201 0.1043 -0.0746 0.048 Uiso 1 1 calc R . .
C61 C 0.1535(4) 0.1766(3) 0.0122(2) 0.0333(13) Uani 1 1 d DU . .
H61 H 0.2019 0.1486 0.0342 0.040 Uiso 1 1 calc R . .
C62 C 0.3104(4) 0.3575(3) 0.1419(2) 0.0343(13) Uani 1 1 d DU . .
C63 C 0.3143(4) 0.4422(3) 0.1370(3) 0.0517(16) Uani 1 1 d DU . .
H63 H 0.2510 0.4592 0.1292 0.062 Uiso 1 1 calc R . .
C64 C 0.4078(5) 0.5024(4) 0.1432(3) 0.0629(18) Uani 1 1 d DU . .
H64 H 0.4082 0.5599 0.1398 0.076 Uiso 1 1 calc R . .
C65 C 0.5005(5) 0.4784(4) 0.1543(3) 0.072(2) Uani 1 1 d DU . .
H65 H 0.5654 0.5195 0.1597 0.086 Uiso 1 1 calc R . .
C66 C 0.4976(5) 0.3941(4) 0.1574(3) 0.0572(17) Uani 1 1 d DU . .
H66 H 0.5607 0.3770 0.1640 0.069 Uiso 1 1 calc R . .
C67 C 0.4050(4) 0.3348(3) 0.1513(2) 0.0457(15) Uani 1 1 d DU . .
H67 H 0.4049 0.2770 0.1533 0.055 Uiso 1 1 calc R . .
C54 C 0.2357(4) 0.3670(3) 0.2788(2) 0.0400(14) Uani 1 1 d DU . .
H54A H 0.2390 0.3943 0.3212 0.048 Uiso 1 1 calc R . .
H54B H 0.2697 0.4126 0.2600 0.048 Uiso 1 1 calc R . .
P5 P 0.31352(11) 0.29114(9) 0.28906(7) 0.0398(4) Uani 1 1 d DU . .
C68 C 0.4524(4) 0.3528(4) 0.3109(2) 0.0414(14) Uani 1 1 d DU . .
C69 C 0.5285(4) 0.3105(4) 0.3069(2) 0.0498(15) Uani 1 1 d DU . .
H69 H 0.5078 0.2500 0.2928 0.060 Uiso 1 1 calc R . .
C70 C 0.6335(4) 0.3562(4) 0.3233(3) 0.0609(18) Uani 1 1 d DU . .
H70 H 0.6850 0.3268 0.3217 0.073 Uiso 1 1 calc R . .
C71 C 0.6637(5) 0.4437(4) 0.3418(3) 0.067(2) Uani 1 1 d DU . .
H71 H 0.7360 0.4748 0.3530 0.081 Uiso 1 1 calc R . .
C72 C 0.5888(5) 0.4871(4) 0.3444(3) 0.077(2) Uani 1 1 d DU . .
H72 H 0.6092 0.5478 0.3564 0.093 Uiso 1 1 calc R . .
C73 C 0.4850(4) 0.4406(4) 0.3293(3) 0.0606(18) Uani 1 1 d DU . .
H73 H 0.4340 0.4702 0.3317 0.073 Uiso 1 1 calc R . .
C74 C 0.3097(4) 0.2499(3) 0.3611(2) 0.0412(14) Uani 1 1 d DU . .
C75 C 0.3431(4) 0.1780(3) 0.3702(3) 0.0502(16) Uani 1 1 d DU . .
H75 H 0.3630 0.1497 0.3382 0.060 Uiso 1 1 calc R . .
C76 C 0.3485(5) 0.1459(4) 0.4248(3) 0.0608(18) Uani 1 1 d DU . .
H76 H 0.3741 0.0972 0.4309 0.073 Uiso 1 1 calc R . .
C77 C 0.3163(5) 0.1852(4) 0.4704(3) 0.068(2) Uani 1 1 d DU . .
H77 H 0.3164 0.1620 0.5072 0.082 Uiso 1 1 calc R . .
C78 C 0.2838(5) 0.2578(4) 0.4624(3) 0.069(2) Uani 1 1 d DU . .
H78 H 0.2639 0.2857 0.4946 0.083 Uiso 1 1 calc R . .
C79 C 0.2798(4) 0.2913(4) 0.4076(3) 0.0593(18) Uani 1 1 d DU . .
H79 H 0.2570 0.3414 0.4023 0.071 Uiso 1 1 calc R . .
C55 C 0.0528(4) 0.2351(3) 0.2492(2) 0.0382(13) Uani 1 1 d DU . .
H55A H -0.0236 0.2299 0.2389 0.046 Uiso 1 1 calc R . .
H55B H 0.0813 0.2388 0.2954 0.046 Uiso 1 1 calc R . .
P6 P 0.06433(11) 0.13582(9) 0.21138(6) 0.0355(4) Uani 1 1 d DU . .
C80 C -0.0429(4) 0.1018(3) 0.1356(2) 0.0333(13) Uani 1 1 d DU . .
C81 C -0.0224(4) 0.0808(3) 0.0795(2) 0.0372(14) Uani 1 1 d DU . .
H81 H 0.0483 0.0862 0.0804 0.045 Uiso 1 1 calc R . .
C82 C -0.1040(4) 0.0523(3) 0.0224(2) 0.0395(14) Uani 1 1 d DU . .
H82 H -0.0887 0.0405 -0.0157 0.047 Uiso 1 1 calc R . .
C83 C -0.2073(4) 0.0408(3) 0.0205(2) 0.0421(15) Uani 1 1 d DU . .
H83 H -0.2631 0.0209 -0.0187 0.051 Uiso 1 1 calc R . .
C84 C -0.2290(4) 0.0585(3) 0.0762(2) 0.0401(14) Uani 1 1 d DU . .
H84 H -0.3003 0.0495 0.0751 0.048 Uiso 1 1 calc R . .
C85 C -0.1480(4) 0.0892(3) 0.1335(2) 0.0383(14) Uani 1 1 d DU . .
H85 H -0.1638 0.1017 0.1713 0.046 Uiso 1 1 calc R . .
C86 C 0.0171(4) 0.0514(3) 0.2511(2) 0.0348(13) Uani 1 1 d DU . .
C87 C -0.0098(4) -0.0322(3) 0.2215(3) 0.0525(16) Uani 1 1 d DU . .
H87 H 0.0041 -0.0442 0.1829 0.063 Uiso 1 1 calc R . .
C88 C -0.0555(5) -0.0999(4) 0.2442(3) 0.072(2) Uani 1 1 d DU . .
H88 H -0.0710 -0.1571 0.2224 0.086 Uiso 1 1 calc R . .
C89 C -0.0789(5) -0.0837(4) 0.2993(3) 0.070(2) Uani 1 1 d DU . .
H89 H -0.1124 -0.1295 0.3155 0.084 Uiso 1 1 calc R . .
C90 C -0.0531(5) -0.0009(5) 0.3300(3) 0.074(2) Uani 1 1 d DU . .
H90 H -0.0686 0.0108 0.3680 0.089 Uiso 1 1 calc R . .
C91 C -0.0041(4) 0.0677(4) 0.3066(3) 0.0626(18) Uani 1 1 d DU . .
H91 H 0.0143 0.1249 0.3291 0.075 Uiso 1 1 calc R . .

loop_
_atom_site_aniso_label
_atom_site_aniso_U_11
_atom_site_aniso_U_22
_atom_site_aniso_U_33
_atom_site_aniso_U_23
_atom_site_aniso_U_13
_atom_site_aniso_U_12
Fe1 0.0264(5) 0.0328(6) 0.0310(5) 0.0078(4) 0.0096(4) 0.0095(4)
O1 0.039(2) 0.038(2) 0.035(2) 0.0101(18) 0.0070(17) 0.019(2)
O2 0.039(2) 0.041(2) 0.033(2) 0.0045(17) 0.0055(18) 0.0117(19)
Fe2 0.0348(5) 0.0353(6) 0.0325(5) 0.0054(4) 0.0111(4) 0.0120(5)
O3 0.041(2) 0.044(2) 0.041(2) 0.0102(18) 0.0140(18) 0.026(2)
C46 0.026(3) 0.027(3) 0.046(3) 0.002(3) 0.011(3) 0.007(3)
B1 0.034(4) 0.035(4) 0.045(4) 0.011(3) 0.012(3) 0.017(3)
C1 0.036(8) 0.041(8) 0.056(8) 0.017(8) 0.009(7) 0.016(7)
C2 0.087(10) 0.052(11) 0.065(9) 0.036(8) 0.026(7) 0.058(8)
C3 0.091(11) 0.080(12) 0.069(10) 0.038(9) 0.033(8) 0.063(9)
C4 0.040(10) 0.060(11) 0.056(11) -0.005(10) -0.009(9) 0.024(8)
C5 0.053(11) 0.106(16) 0.059(10) 0.026(11) 0.011(8) 0.046(11)
C6 0.037(10) 0.090(14) 0.054(8) 0.013(9) 0.006(7) 0.032(9)
C1A 0.031(7) 0.049(7) 0.047(7) 0.024(6) 0.020(5) 0.018(6)
C2A 0.065(9) 0.051(9) 0.064(9) 0.015(6) -0.005(6) 0.043(7)
C3A 0.074(10) 0.066(9) 0.086(12) 0.021(8) 0.005(8) 0.054(8)
C4A 0.043(9) 0.078(11) 0.072(12) 0.041(9) 0.006(8) 0.031(7)
C5A 0.039(8) 0.091(12) 0.041(8) 0.030(7) 0.012(6) 0.016(8)
C6A 0.043(8) 0.072(11) 0.049(6) 0.019(6) 0.016(5) 0.024(8)
C7 0.034(3) 0.041(4) 0.047(4) 0.017(3) 0.015(3) 0.015(3)
P1 0.0322(9) 0.0369(10) 0.0367(9) 0.0122(7) 0.0117(7) 0.0124(8)
C10 0.030(3) 0.039(3) 0.043(3) 0.012(3) 0.017(3) 0.012(3)
C11 0.040(4) 0.042(4) 0.043(3) 0.014(3) 0.011(3) 0.003(3)
C12 0.051(4) 0.051(4) 0.036(4) 0.006(3) 0.003(3) 0.000(3)
C13 0.051(4) 0.050(4) 0.039(4) -0.001(3) -0.004(3) -0.006(3)
C14 0.046(4) 0.042(4) 0.041(4) 0.008(3) 0.013(3) 0.002(3)
C15 0.037(3) 0.043(4) 0.032(3) 0.005(3) 0.012(3) 0.004(3)
C16 0.027(3) 0.039(4) 0.031(3) 0.010(3) 0.010(2) 0.009(3)
C17 0.039(3) 0.036(4) 0.045(4) 0.009(3) 0.016(3) 0.009(3)
C18 0.046(4) 0.042(4) 0.042(4) 0.012(3) 0.013(3) 0.000(3)
C19 0.031(4) 0.068(5) 0.051(4) 0.017(3) 0.015(3) 0.014(3)
C20 0.038(4) 0.058(4) 0.060(4) 0.023(3) 0.017(3) 0.024(3)
C21 0.030(3) 0.048(4) 0.049(4) 0.017(3) 0.011(3) 0.013(3)
C8 0.031(3) 0.048(4) 0.043(3) 0.020(3) 0.014(2) 0.021(3)
P2 0.0280(8) 0.0352(10) 0.0384(9) 0.0098(7) 0.0118(7) 0.0087(8)
C22 0.030(3) 0.026(3) 0.041(3) 0.006(3) 0.011(3) -0.003(3)
C23 0.035(3) 0.043(4) 0.040(4) 0.010(3) 0.007(3) 0.006(3)
C24 0.030(3) 0.053(4) 0.045(4) 0.009(3) 0.013(3) 0.002(3)
C25 0.043(4) 0.047(4) 0.064(4) 0.008(3) 0.024(3) -0.008(3)
C26 0.076(5) 0.036(4) 0.073(5) 0.017(3) 0.043(4) 0.006(4)
C27 0.050(4) 0.031(4) 0.079(5) 0.012(3) 0.034(3) 0.006(3)
C28 0.037(3) 0.037(4) 0.036(3) 0.011(3) 0.016(2) 0.008(3)
C29 0.031(3) 0.041(4) 0.042(3) 0.008(3) 0.012(3) 0.008(3)
C30 0.028(3) 0.050(4) 0.045(4) 0.011(3) 0.003(3) 0.007(3)
C31 0.040(4) 0.061(5) 0.037(4) 0.006(3) 0.015(3) 0.007(3)
C32 0.050(4) 0.062(5) 0.053(4) 0.002(3) 0.023(3) 0.021(4)
C33 0.041(4) 0.035(4) 0.040(3) 0.000(3) 0.008(3) 0.014(3)
C9 0.036(3) 0.047(4) 0.029(3) 0.015(3) 0.010(2) 0.020(3)
P3 0.0293(8) 0.0349(10) 0.0321(9) 0.0090(7) 0.0110(7) 0.0121(7)
C34 0.030(3) 0.030(3) 0.030(3) 0.005(2) 0.013(2) 0.009(3)
C35 0.030(3) 0.043(4) 0.035(3) 0.012(3) 0.013(3) 0.013(3)
C36 0.030(3) 0.051(4) 0.032(3) 0.010(3) 0.006(3) 0.008(3)
C37 0.043(4) 0.068(5) 0.036(4) 0.010(3) 0.020(3) 0.018(3)
C38 0.045(4) 0.074(5) 0.052(4) 0.014(3) 0.029(3) 0.032(3)
C39 0.035(3) 0.051(4) 0.037(3) 0.007(3) 0.013(3) 0.017(3)
C40 0.032(3) 0.042(3) 0.029(3) 0.003(3) 0.012(2) 0.014(3)
C41 0.041(3) 0.039(4) 0.039(4) 0.005(3) 0.020(3) 0.012(3)
C42 0.040(4) 0.050(4) 0.053(4) -0.005(3) 0.019(3) 0.001(3)
C43 0.071(4) 0.037(4) 0.062(5) 0.006(3) 0.042(3) -0.001(3)
C44 0.070(4) 0.040(4) 0.047(4) 0.012(3) 0.024(3) 0.015(4)
C45 0.042(4) 0.033(3) 0.045(4) 0.007(3) 0.019(3) 0.012(3)
B2 0.049(4) 0.038(4) 0.041(4) 0.010(3) 0.021(3) 0.020(3)
C47 0.054(4) 0.033(4) 0.055(4) 0.007(3) 0.033(3) 0.015(3)
C48 0.049(4) 0.042(4) 0.079(4) -0.001(3) 0.034(3) 0.012(3)
C49 0.060(4) 0.039(4) 0.115(5) 0.016(4) 0.052(4) 0.015(4)
C50 0.104(6) 0.057(5) 0.117(6) 0.040(5) 0.091(5) 0.047(5)
C51 0.153(8) 0.092(6) 0.078(5) 0.027(5) 0.076(5) 0.082(6)
C52 0.109(6) 0.080(5) 0.057(4) 0.019(4) 0.042(4) 0.058(5)
C53 0.037(3) 0.028(3) 0.046(3) 0.009(3) 0.020(3) 0.016(3)
P4 0.0354(9) 0.0326(10) 0.0368(9) 0.0045(7) 0.0127(7) 0.0118(8)
C56 0.037(3) 0.037(4) 0.038(3) 0.009(3) 0.011(3) 0.013(3)
C57 0.043(4) 0.049(4) 0.035(3) 0.006(3) 0.010(3) 0.018(3)
C58 0.045(4) 0.046(4) 0.044(4) 0.009(3) 0.006(3) 0.021(3)
C59 0.054(4) 0.037(4) 0.037(4) 0.010(3) 0.017(3) 0.016(3)
C60 0.045(4) 0.042(4) 0.043(4) 0.009(3) 0.019(3) 0.023(3)
C61 0.029(3) 0.035(4) 0.036(3) 0.009(3) 0.006(3) 0.014(3)
C62 0.043(3) 0.023(3) 0.037(3) 0.002(3) 0.017(3) 0.006(3)
C63 0.051(4) 0.036(4) 0.062(4) 0.003(3) 0.021(3) 0.002(3)
C64 0.070(4) 0.032(4) 0.083(5) -0.001(3) 0.035(4) 0.000(3)
C65 0.063(4) 0.056(4) 0.099(6) 0.004(4) 0.050(4) -0.001(4)
C66 0.051(4) 0.062(5) 0.065(4) 0.015(4) 0.032(3) 0.012(4)
C67 0.041(3) 0.044(4) 0.057(4) 0.014(3) 0.023(3) 0.012(3)
C54 0.057(3) 0.030(3) 0.043(4) 0.008(3) 0.023(3) 0.023(3)
P5 0.0451(10) 0.0389(10) 0.0373(10) 0.0053(7) 0.0162(7) 0.0129(8)
C68 0.034(3) 0.052(4) 0.034(4) 0.009(3) 0.011(3) 0.005(3)
C69 0.046(3) 0.060(4) 0.039(4) 0.011(3) 0.009(3) 0.013(3)
C70 0.045(4) 0.077(5) 0.061(5) 0.014(4) 0.025(3) 0.008(4)
C71 0.041(4) 0.086(5) 0.066(5) 0.010(4) 0.019(3) -0.001(4)
C72 0.054(4) 0.067(5) 0.098(6) 0.006(4) 0.027(4) -0.004(4)
C73 0.043(4) 0.056(4) 0.069(5) -0.004(4) 0.017(3) -0.003(3)
C74 0.041(4) 0.047(4) 0.038(3) 0.008(3) 0.016(3) 0.013(3)
C75 0.066(4) 0.048(4) 0.044(4) 0.014(3) 0.025(3) 0.019(3)
C76 0.077(5) 0.055(5) 0.053(4) 0.015(3) 0.018(4) 0.026(4)
C77 0.089(5) 0.084(5) 0.052(4) 0.027(4) 0.033(4) 0.043(4)
C78 0.096(5) 0.088(5) 0.052(4) 0.028(4) 0.044(4) 0.049(5)
C79 0.072(5) 0.078(5) 0.045(4) 0.019(3) 0.026(3) 0.042(4)
C55 0.038(3) 0.040(3) 0.034(3) -0.001(3) 0.007(3) 0.014(3)
P6 0.0369(9) 0.0342(10) 0.0372(9) 0.0071(7) 0.0132(7) 0.0120(8)
C80 0.038(3) 0.022(3) 0.043(3) 0.008(3) 0.017(3) 0.007(3)
C81 0.037(3) 0.039(4) 0.040(3) 0.009(3) 0.020(3) 0.010(3)
C82 0.049(4) 0.041(4) 0.036(3) 0.010(3) 0.020(3) 0.016(3)
C83 0.038(3) 0.050(4) 0.032(3) 0.006(3) 0.004(3) 0.012(3)
C84 0.033(3) 0.048(4) 0.042(4) 0.015(3) 0.010(3) 0.016(3)
C85 0.039(3) 0.043(4) 0.039(3) 0.012(3) 0.018(3) 0.014(3)
C86 0.023(3) 0.040(3) 0.040(3) 0.009(3) 0.006(3) 0.011(3)
C87 0.056(4) 0.036(4) 0.046(4) 0.015(3) -0.005(3) 0.000(4)
C88 0.054(4) 0.062(5) 0.080(5) 0.035(4) -0.005(4) 0.003(4)
C89 0.031(4) 0.079(5) 0.121(6) 0.066(5) 0.030(4) 0.025(4)
C90 0.070(5) 0.105(6) 0.100(6) 0.064(5) 0.060(4) 0.062(5)
C91 0.071(5) 0.065(4) 0.080(5) 0.035(4) 0.046(4) 0.036(4)

loop_
_atom_type_symbol
_atom_type_description
_atom_type_scat_dispersion_real
_atom_type_scat_dispersion_imag
_atom_type_scat_source
C C 0.0181 0.0091 'International Tables Vol C Tables 4.2.6.8 and 6.1.1.4'
H H 0.0000 0.0000 'International Tables Vol C Tables 4.2.6.8 and 6.1.1.4'
B B 0.0090 0.0039 'International Tables Vol C Tables 4.2.6.8 and 6.1.1.4'
O O 0.0492 0.0322 'International Tables Vol C Tables 4.2.6.8 and 6.1.1.4'
P P 0.2955 0.4335 'International Tables Vol C Tables 4.2.6.8 and 6.1.1.4'
Fe Fe -1.1336 3.1974 'International Tables Vol C Tables 4.2.6.8 and 6.1.1.4'

loop_
_geom_angle_atom_site_label_1
_geom_angle_atom_site_label_2
_geom_angle_atom_site_label_3
_geom_angle
O1 Fe1 O2 66.14(14)
O1 Fe1 P3 104.33(10)
O2 Fe1 P3 110.96(10)
O1 Fe1 P2 103.63(11)
O2 Fe1 P2 161.14(11)
P3 Fe1 P2 86.54(6)
O1 Fe1 P1 159.22(11)
O2 Fe1 P1 96.68(10)
P3 Fe1 P1 92.48(5)
P2 Fe1 P1 89.27(6)
O1 Fe1 C46 32.83(15)
O2 Fe1 C46 33.32(14)
P3 Fe1 C46 111.68(13)
P2 Fe1 C46 134.41(14)
P1 Fe1 C46 128.93(14)
C46 O1 Fe1 90.6(3)
C46 O2 Fe1 88.8(3)
O3 Fe2 P6 117.97(11)
O3 Fe2 P4 108.57(11)
P6 Fe2 P4 92.41(5)
O3 Fe2 P5 142.42(11)
P6 Fe2 P5 93.86(5)
P4 Fe2 P5 88.07(5)
C46 O3 Fe2 125.2(3)
O3 C46 O1 122.8(5)
O3 C46 O2 122.8(5)
O1 C46 O2 114.4(5)
O3 C46 Fe1 179.1(4)
O1 C46 Fe1 56.6(3)
O2 C46 Fe1 57.9(3)
C1A B1 C1 7.4(13)
C1A B1 C8 112.5(8)
C1 B1 C8 107.9(10)
C1A B1 C7 107.2(9)
C1 B1 C7 114.5(9)
C8 B1 C7 106.9(4)
C1A B1 C9 109.7(11)
C1 B1 C9 107.2(14)
C8 B1 C9 111.0(4)
C7 B1 C9 109.3(4)
C2 C1 C6 114.5(11)
C2 C1 B1 122.3(12)
C6 C1 B1 123.2(13)
C1 C2 C3 122.9(13)
C1 C2 H2 118.6
C3 C2 H2 118.6
C4 C3 C2 120.6(13)
C4 C3 H3 119.7
C2 C3 H3 119.7
C5 C4 C3 118.4(14)
C5 C4 H4 120.8
C3 C4 H4 120.8
C4 C5 C6 120.7(14)
C4 C5 H5 119.6
C6 C5 H5 119.6
C1 C6 C5 122.6(14)
C1 C6 H6 118.7
C5 C6 H6 118.7
C6A C1A C2A 116.0(10)
C6A C1A B1 121.2(12)
C2A C1A B1 122.4(10)
C1A C2A C3A 121.1(11)
C1A C2A H2A 119.5
C3A C2A H2A 119.5
C4A C3A C2A 121.4(12)
C4A C3A H3A 119.3
C2A C3A H3A 119.3
C3A C4A C5A 118.6(12)
C3A C4A H4A 120.7
C5A C4A H4A 120.7
C4A C5A C6A 120.6(12)
C4A C5A H5A 119.7
C6A C5A H5A 119.7
C1A C6A C5A 122.1(11)
C1A C6A H6A 118.9
C5A C6A H6A 118.9
B1 C7 P1 111.5(3)
B1 C7 H7A 109.3
P1 C7 H7A 109.3
B1 C7 H7B 109.3
P1 C7 H7B 109.3
H7A C7 H7B 108.0
C7 P1 C10 105.1(2)
C7 P1 C16 107.8(2)
C10 P1 C16 100.0(2)
C7 P1 Fe1 117.32(17)
C10 P1 Fe1 115.77(17)
C16 P1 Fe1 109.24(16)
C15 C10 C11 116.5(5)
C15 C10 P1 123.1(4)
C11 C10 P1 120.4(4)
C12 C11 C10 120.5(5)
C12 C11 H11 119.7
C10 C11 H11 119.7
C11 C12 C13 121.9(5)
C11 C12 H12 119.0
C13 C12 H12 119.0
C12 C13 C14 118.7(5)
C12 C13 H13 120.7
C14 C13 H13 120.7
C13 C14 C15 119.3(5)
C13 C14 H14 120.3
C15 C14 H14 120.3
C10 C15 C14 123.0(5)
C10 C15 H15 118.5
C14 C15 H15 118.5
C21 C16 C17 119.1(4)
C21 C16 P1 117.6(4)
C17 C16 P1 123.2(4)
C18 C17 C16 119.5(5)
C18 C17 H17 120.3
C16 C17 H17 120.3
C19 C18 C17 121.0(5)
C19 C18 H18 119.5
C17 C18 H18 119.5
C18 C19 C20 120.1(5)
C18 C19 H19 120.0
C20 C19 H19 120.0
C19 C20 C21 119.7(5)
C19 C20 H20 120.1
C21 C20 H20 120.1
C16 C21 C20 120.6(5)
C16 C21 H21 119.7
C20 C21 H21 119.7
B1 C8 P2 115.1(3)
B1 C8 H8A 108.5
P2 C8 H8A 108.5
B1 C8 H8B 108.5
P2 C8 H8B 108.5
H8A C8 H8B 107.5
C8 P2 C22 106.8(2)
C8 P2 C28 106.6(2)
C22 P2 C28 99.7(2)
C8 P2 Fe1 115.65(17)
C22 P2 Fe1 108.91(17)
C28 P2 Fe1 117.48(17)
C27 C22 C23 117.8(4)
C27 C22 P2 124.8(4)
C23 C22 P2 117.4(4)
C24 C23 C22 120.3(5)
C24 C23 H23 119.8
C22 C23 H23 119.8
C25 C24 C23 120.9(5)
C25 C24 H24 119.6
C23 C24 H24 119.6
C24 C25 C26 119.6(5)
C24 C25 H25 120.2
C26 C25 H25 120.2
C25 C26 C27 120.5(5)
C25 C26 H26 119.8
C27 C26 H26 119.8
C22 C27 C26 120.9(5)
C22 C27 H27 119.5
C26 C27 H27 119.5
C33 C28 C29 117.1(5)
C33 C28 P2 123.4(4)
C29 C28 P2 119.5(4)
C30 C29 C28 120.8(5)
C30 C29 H29 119.6
C28 C29 H29 119.6
C29 C30 C31 120.4(5)
C29 C30 H30 119.8
C31 C30 H30 119.8
C32 C31 C30 119.6(5)
C32 C31 H31 120.2
C30 C31 H31 120.2
C33 C32 C31 120.1(5)
C33 C32 H32 120.0
C31 C32 H32 120.0
C32 C33 C28 122.0(5)
C32 C33 H33 119.0
C28 C33 H33 119.0
B1 C9 P3 113.8(3)
B1 C9 H9A 108.8
P3 C9 H9A 108.8
B1 C9 H9B 108.8
P3 C9 H9B 108.8
H9A C9 H9B 107.7
C9 P3 C40 108.4(2)
C9 P3 C34 106.5(2)
C40 P3 C34 99.3(2)
C9 P3 Fe1 113.58(16)
C40 P3 Fe1 114.08(16)
C34 P3 Fe1 113.79(16)
C39 C34 C35 118.0(4)
C39 C34 P3 123.1(4)
C35 C34 P3 118.9(4)
C36 C35 C34 120.9(5)
C36 C35 H35 119.6
C34 C35 H35 119.6
C37 C36 C35 120.9(5)
C37 C36 H36 119.5
C35 C36 H36 119.5
C36 C37 C38 119.0(5)
C36 C37 H37 120.5
C38 C37 H37 120.5
C37 C38 C39 120.3(5)
C37 C38 H38 119.8
C39 C38 H38 119.8
C34 C39 C38 120.9(5)
C34 C39 H39 119.5
C38 C39 H39 119.5
C41 C40 C45 116.7(5)
C41 C40 P3 123.2(4)
C45 C40 P3 120.0(4)
C40 C41 C42 121.7(5)
C40 C41 H41 119.1
C42 C41 H41 119.1
C43 C42 C41 120.4(5)
C43 C42 H42 119.8
C41 C42 H42 119.8
C42 C43 C44 119.4(5)
C42 C43 H43 120.3
C44 C43 H43 120.3
C43 C44 C45 120.2(5)
C43 C44 H44 119.9
C45 C44 H44 119.9
C44 C45 C40 121.6(5)
C44 C45 H45 119.2
C40 C45 H45 119.2
C47 B2 C55 104.5(4)
C47 B2 C53 110.1(4)
C55 B2 C53 111.7(4)
C47 B2 C54 109.8(5)
C55 B2 C54 111.7(4)
C53 B2 C54 109.0(4)
C52 C47 C48 113.7(6)
C52 C47 B2 125.2(6)
C48 C47 B2 120.7(5)
C49 C48 C47 123.6(6)
C49 C48 H48 118.2
C47 C48 H48 118.2
C50 C49 C48 118.4(7)
C50 C49 H49 120.8
C48 C49 H49 120.8
C51 C50 C49 120.2(7)
C51 C50 H50 119.9
C49 C50 H50 119.9
C50 C51 C52 119.7(7)
C50 C51 H51 120.2
C52 C51 H51 120.2
C47 C52 C51 124.4(7)
C47 C52 H52 117.8
C51 C52 H52 117.8
B2 C53 P4 117.9(3)
B2 C53 H53A 107.8
P4 C53 H53A 107.8
B2 C53 H53B 107.8
P4 C53 H53B 107.8
H53A C53 H53B 107.2
C53 P4 C62 109.5(2)
C53 P4 C56 105.7(2)
C62 P4 C56 102.5(2)
C53 P4 Fe2 108.24(16)
C62 P4 Fe2 108.54(17)
C56 P4 Fe2 121.86(17)
C61 C56 C57 118.8(5)
C61 C56 P4 120.6(4)
C57 C56 P4 120.6(4)
C58 C57 C56 120.4(5)
C58 C57 H57 119.8
C56 C57 H57 119.8
C57 C58 C59 120.6(5)
C57 C58 H58 119.7
C59 C58 H58 119.7
C58 C59 C60 119.5(5)
C58 C59 H59 120.2
C60 C59 H59 120.2
C61 C60 C59 120.0(5)
C61 C60 H60 120.0
C59 C60 H60 120.0
C60 C61 C56 120.7(5)
C60 C61 H61 119.7
C56 C61 H61 119.7
C63 C62 C67 116.9(5)
C63 C62 P4 124.4(4)
C67 C62 P4 118.5(4)
C64 C63 C62 121.9(5)
C64 C63 H63 119.0
C62 C63 H63 119.0
C65 C64 C63 119.6(6)
C65 C64 H64 120.2
C63 C64 H64 120.2
C66 C65 C64 119.3(6)
C66 C65 H65 120.4
C64 C65 H65 120.4
C67 C66 C65 120.9(6)
C67 C66 H66 119.6
C65 C66 H66 119.6
C66 C67 C62 121.4(5)
C66 C67 H67 119.3
C62 C67 H67 119.3
B2 C54 P5 117.0(4)
B2 C54 H54A 108.0
P5 C54 H54A 108.0
B2 C54 H54B 108.0
P5 C54 H54B 108.0
H54A C54 H54B 107.3
C54 P5 C68 107.1(2)
C54 P5 C74 108.6(2)
C68 P5 C74 102.1(2)
C54 P5 Fe2 108.80(17)
C68 P5 Fe2 120.29(18)
C74 P5 Fe2 109.36(18)
C73 C68 C69 118.0(5)
C73 C68 P5 122.2(4)
C69 C68 P5 119.8(4)
C70 C69 C68 120.4(6)
C70 C69 H69 119.8
C68 C69 H69 119.8
C71 C70 C69 120.2(6)
C71 C70 H70 119.9
C69 C70 H70 119.9
C70 C71 C72 120.3(6)
C70 C71 H71 119.9
C72 C71 H71 119.9
C73 C72 C71 118.9(6)
C73 C72 H72 120.6
C71 C72 H72 120.6
C68 C73 C72 122.2(6)
C68 C73 H73 118.9
C72 C73 H73 118.9
C75 C74 C79 119.5(5)
C75 C74 P5 118.0(4)
C79 C74 P5 122.4(4)
C74 C75 C76 121.6(5)
C74 C75 H75 119.2
C76 C75 H75 119.2
C77 C76 C75 119.2(6)
C77 C76 H76 120.4
C75 C76 H76 120.4
C78 C77 C76 120.0(6)
C78 C77 H77 120.0
C76 C77 H77 120.0
C77 C78 C79 120.9(5)
C77 C78 H78 119.5
C79 C78 H78 119.5
C74 C79 C78 118.8(5)
C74 C79 H79 120.6
C78 C79 H79 120.6
B2 C55 P6 121.1(4)
B2 C55 H55A 107.1
P6 C55 H55A 107.1
B2 C55 H55B 107.1
P6 C55 H55B 107.1
H55A C55 H55B 106.8
C55 P6 C86 107.9(2)
C55 P6 C80 106.2(2)
C86 P6 C80 98.8(2)
C55 P6 Fe2 105.54(17)
C86 P6 Fe2 125.40(17)
C80 P6 Fe2 111.57(16)
C81 C80 C85 118.6(4)
C81 C80 P6 120.7(4)
C85 C80 P6 120.5(4)
C82 C81 C80 120.6(5)
C82 C81 H81 119.7
C80 C81 H81 119.7
C83 C82 C81 120.5(5)
C83 C82 H82 119.7
C81 C82 H82 119.7
C82 C83 C84 119.5(5)
C82 C83 H83 120.3
C84 C83 H83 120.3
C83 C84 C85 120.8(5)
C83 C84 H84 119.6
C85 C84 H84 119.6
C84 C85 C80 120.0(5)
C84 C85 H85 120.0
C80 C85 H85 120.0
C87 C86 C91 117.4(5)
C87 C86 P6 119.1(4)
C91 C86 P6 123.1(4)
C86 C87 C88 123.8(6)
C86 C87 H87 118.1
C88 C87 H87 118.1
C87 C88 C89 119.0(6)
C87 C88 H88 120.5
C89 C88 H88 120.5
C90 C89 C88 118.6(6)
C90 C89 H89 120.7
C88 C89 H89 120.7
C89 C90 C91 121.5(6)
C89 C90 H90 119.2
C91 C90 H90 119.2
C86 C91 C90 119.7(6)
C86 C91 H91 120.2
C90 C91 H91 120.2

loop_
_geom_bond_atom_site_label_1
_geom_bond_atom_site_label_2
_geom_bond_distance
Fe1 O1 1.984(3)
Fe1 O2 2.013(3)
Fe1 P3 2.1567(15)
Fe1 P2 2.1983(16)
Fe1 P1 2.2092(15)
Fe1 C46 2.376(6)
O1 C46 1.288(6)
O2 C46 1.305(6)
Fe2 O3 1.907(3)
Fe2 P6 2.4128(16)
Fe2 P4 2.4283(16)
Fe2 P5 2.4687(17)
O3 C46 1.279(6)
B1 C1A 1.620(11)
B1 C1 1.635(12)
B1 C8 1.636(7)
B1 C7 1.671(7)
B1 C9 1.676(7)
C1 C2 1.384(12)
C1 C6 1.386(12)
C2 C3 1.386(12)
C2 H2 0.9500
C3 C4 1.360(12)
C3 H3 0.9500
C4 C5 1.358(13)
C4 H4 0.9500
C5 C6 1.391(12)
C5 H5 0.9500
C6 H6 0.9500
C1A C6A 1.380(12)
C1A C2A 1.381(11)
C2A C3A 1.394(11)
C2A H2A 0.9500
C3A C4A 1.348(12)
C3A H3A 0.9500
C4A C5A 1.356(12)
C4A H4A 0.9500
C5A C6A 1.385(11)
C5A H5A 0.9500
C6A H6A 0.9500
C7 P1 1.807(4)
C7 H7A 0.9900
C7 H7B 0.9900
P1 C10 1.815(5)
P1 C16 1.834(4)
C10 C15 1.376(6)
C10 C11 1.415(6)
C11 C12 1.371(6)
C11 H11 0.9500
C12 C13 1.378(6)
C12 H12 0.9500
C13 C14 1.386(6)
C13 H13 0.9500
C14 C15 1.390(6)
C14 H14 0.9500
C15 H15 0.9500
C16 C21 1.393(6)
C16 C17 1.397(6)
C17 C18 1.394(6)
C17 H17 0.9500
C18 C19 1.371(6)
C18 H18 0.9500
C19 C20 1.382(6)
C19 H19 0.9500
C20 C21 1.395(6)
C20 H20 0.9500
C21 H21 0.9500
C8 P2 1.830(4)
C8 H8A 0.9900
C8 H8B 0.9900
P2 C22 1.837(4)
P2 C28 1.839(5)
C22 C27 1.386(6)
C22 C23 1.401(6)
C23 C24 1.391(6)
C23 H23 0.9500
C24 C25 1.364(6)
C24 H24 0.9500
C25 C26 1.372(6)
C25 H25 0.9500
C26 C27 1.391(6)
C26 H26 0.9500
C27 H27 0.9500
C28 C33 1.403(6)
C28 C29 1.406(6)
C29 C30 1.385(6)
C29 H29 0.9500
C30 C31 1.389(6)
C30 H30 0.9500
C31 C32 1.383(6)
C31 H31 0.9500
C32 C33 1.371(6)
C32 H32 0.9500
C33 H33 0.9500
C9 P3 1.804(4)
C9 H9A 0.9900
C9 H9B 0.9900
P3 C40 1.817(5)
P3 C34 1.845(4)
C34 C39 1.384(5)
C34 C35 1.395(6)
C35 C36 1.389(6)
C35 H35 0.9500
C36 C37 1.368(6)
C36 H36 0.9500
C37 C38 1.391(6)
C37 H37 0.9500
C38 C39 1.395(6)
C38 H38 0.9500
C39 H39 0.9500
C40 C41 1.385(6)
C40 C45 1.404(6)
C41 C42 1.386(6)
C41 H41 0.9500
C42 C43 1.375(6)
C42 H42 0.9500
C43 C44 1.375(6)
C43 H43 0.9500
C44 C45 1.384(6)
C44 H44 0.9500
C45 H45 0.9500
B2 C47 1.622(8)
B2 C55 1.657(7)
B2 C53 1.662(7)
B2 C54 1.671(8)
C47 C52 1.374(7)
C47 C48 1.408(7)
C48 C49 1.405(7)
C48 H48 0.9500
C49 C50 1.373(8)
C49 H49 0.9500
C50 C51 1.363(9)
C50 H50 0.9500
C51 C52 1.386(8)
C51 H51 0.9500
C52 H52 0.9500
C53 P4 1.811(4)
C53 H53A 0.9900
C53 H53B 0.9900
P4 C62 1.818(5)
P4 C56 1.831(5)
C56 C61 1.392(6)
C56 C57 1.394(6)
C57 C58 1.373(6)
C57 H57 0.9500
C58 C59 1.385(6)
C58 H58 0.9500
C59 C60 1.387(6)
C59 H59 0.9500
C60 C61 1.380(6)
C60 H60 0.9500
C61 H61 0.9500
C62 C63 1.391(6)
C62 C67 1.401(6)
C63 C64 1.385(6)
C63 H63 0.9500
C64 C65 1.385(7)
C64 H64 0.9500
C65 C66 1.380(6)
C65 H65 0.9500
C66 C67 1.368(6)
C66 H66 0.9500
C67 H67 0.9500
C54 P5 1.811(4)
C54 H54A 0.9900
C54 H54B 0.9900
P5 C68 1.831(5)
P5 C74 1.835(5)
C68 C73 1.373(6)
C68 C69 1.401(6)
C69 C70 1.381(6)
C69 H69 0.9500
C70 C71 1.369(7)
C70 H70 0.9500
C71 C72 1.390(7)
C71 H71 0.9500
C72 C73 1.375(6)
C72 H72 0.9500
C73 H73 0.9500
C74 C75 1.374(6)
C74 C79 1.393(6)
C75 C76 1.381(6)
C75 H75 0.9500
C76 C77 1.379(6)
C76 H76 0.9500
C77 C78 1.376(6)
C77 H77 0.9500
C78 C79 1.398(6)
C78 H78 0.9500
C79 H79 0.9500
C55 P6 1.805(4)
C55 H55A 0.9900
C55 H55B 0.9900
P6 C86 1.823(5)
P6 C80 1.829(5)
C80 C81 1.395(6)
C80 C85 1.398(6)
C81 C82 1.384(6)
C81 H81 0.9500
C82 C83 1.376(6)
C82 H82 0.9500
C83 C84 1.383(6)
C83 H83 0.9500
C84 C85 1.386(6)
C84 H84 0.9500
C85 H85 0.9500
C86 C87 1.364(6)
C86 C91 1.374(6)
C87 C88 1.368(6)
C87 H87 0.9500
C88 C89 1.381(7)
C88 H88 0.9500
C89 C90 1.360(7)
C89 H89 0.9500
C90 C91 1.406(7)
C90 H90 0.9500
C91 H91 0.9500

loop_
_platon_squeeze_void_nr
_platon_squeeze_void_average_x
_platon_squeeze_void_average_y
_platon_squeeze_void_average_z
_platon_squeeze_void_volume
_platon_squeeze_void_count_electrons
_platon_squeeze_void_content
1 0.000 0.022 0.500 725 203 ' '
2 0.022 0.500 1.000 366 125 ' '
